data_7023577
loop_
_publ_author_name
'Abraham, Maria L.'
'Schulze, A. Carina'
'Korthaus, Alexander'
'Oppel, Iris M.'

_publ_section_title
;
 Oxidant-induced intramolecular triazole formation.
;
_journal_issue 45
_journal_name_full 'Dalton transactions (Cambridge, England : 2003)'
_journal_page_first 16066
_journal_page_last 16072
_journal_paper_doi 10.1039/c3dt51490k
_journal_volume 42
_journal_year 2013
_chemical_formula_sum 'C28 H28 Br3 N6 O3 P Pd'
_chemical_formula_weight 873.63
_chemical_name_common '[Pd(PEt3)H2Br3L']'
_chemical_name_systematic
;
 (2,4-Dihydro-5-(5-bromo-2-hydroxyphenyl)-4-((5-bromo-2-hydroxyphenyl)
 methyleneamino)-1,2,4-triazol-3-ylidene 5-bromo-2-oxybenzaldehyde 
 hydrazono)-(triethylphosphine)-palladium(ii) 
;
_space_group_crystal_system monoclinic
_space_group_IT_number 4
_space_group_name_Hall 'P 2yb'
_space_group_name_H-M_alt 'P 1 21 1'
_symmetry_space_group_name_Hall 'P 2yb'
_symmetry_space_group_name_H-M 'P 1 21 1'
_atom_sites_solution_hydrogens geom
_atom_sites_solution_primary direct
_atom_sites_solution_secondary difmap
_audit_creation_method SHELXL-97
_cell_angle_alpha 90.00
_cell_angle_beta 111.9570(10)
_cell_angle_gamma 90.00
_cell_formula_units_Z 4
_cell_length_a 11.2940(8)
_cell_length_b 20.8512(14)
_cell_length_c 14.0096(10)
_cell_measurement_reflns_used 6611
_cell_measurement_temperature 100(2)
_cell_measurement_theta_max 24.57
_cell_measurement_theta_min 2.18
_cell_volume 3059.9(4)
_computing_cell_refinement 'Bruker SAINT'
_computing_data_collection 'Bruker SMART'
_computing_data_reduction 'Bruker SAINT'
_computing_molecular_graphics SHELXL-97
_computing_publication_material SHELXL-97
_computing_structure_refinement 'SHELXL-97 (Sheldrick, 1997)'
_computing_structure_solution 'SHELXS-97 (Sheldrick, 1990)'
_diffrn_ambient_temperature 100(2)
_diffrn_measured_fraction_theta_full 0.989
_diffrn_measured_fraction_theta_max 0.989
_diffrn_measurement_device_type 'CCD area detector'
_diffrn_measurement_method 'omega scan'
_diffrn_radiation_monochromator 'multilayer optics'
_diffrn_radiation_source microsource
_diffrn_radiation_type MoK\a
_diffrn_radiation_wavelength 0.71073
_diffrn_reflns_av_R_equivalents 0.0622
_diffrn_reflns_av_sigmaI/netI 0.0789
_diffrn_reflns_limit_h_max 15
_diffrn_reflns_limit_h_min -15
_diffrn_reflns_limit_k_max 28
_diffrn_reflns_limit_k_min -27
_diffrn_reflns_limit_l_max 18
_diffrn_reflns_limit_l_min -18
_diffrn_reflns_number 42613
_diffrn_reflns_theta_full 28.68
_diffrn_reflns_theta_max 28.68
_diffrn_reflns_theta_min 1.57
_exptl_absorpt_coefficient_mu 4.618
_exptl_absorpt_correction_T_max 0.5641
_exptl_absorpt_correction_T_min 0.2595
_exptl_absorpt_correction_type multi-scan
_exptl_absorpt_process_details 'SADABS Medium Absorber'
_exptl_crystal_colour yellow
_exptl_crystal_density_diffrn 1.896
_exptl_crystal_density_method 'not measured'
_exptl_crystal_description block
_exptl_crystal_F_000 1712
_exptl_crystal_size_max 0.40
_exptl_crystal_size_mid 0.14
_exptl_crystal_size_min 0.14
_refine_diff_density_max 4.888
_refine_diff_density_min -1.174
_refine_diff_density_rms 0.225
_refine_ls_abs_structure_details 'Flack H D (1983), Acta Cryst. A39, 876-881'
_refine_ls_abs_structure_Flack 0.178(7)
_refine_ls_extinction_method none
_refine_ls_goodness_of_fit_ref 1.000
_refine_ls_hydrogen_treatment constr
_refine_ls_matrix_type full
_refine_ls_number_parameters 748
_refine_ls_number_reflns 15386
_refine_ls_number_restraints 0
_refine_ls_restrained_S_all 1.000
_refine_ls_R_factor_all 0.0672
_refine_ls_R_factor_gt 0.0576
_refine_ls_shift/su_max 0.020
_refine_ls_shift/su_mean 0.000
_refine_ls_structure_factor_coef Fsqd
_refine_ls_weighting_details 'calc w=1/[\s^2^(Fo^2^)+(0.0932P)^2^+0.0000P] where P=(Fo^2^+2Fc^2^)/3'
_refine_ls_weighting_scheme calc
_refine_ls_wR_factor_gt 0.1383
_refine_ls_wR_factor_ref 0.1448
_reflns_number_gt 13496
_reflns_number_total 15386
_reflns_threshold_expression >2sigma(I)
_cod_data_source_file c3dt51490k.txt
_cod_data_source_block 10-[(pdpet3)h2br3l']
_cod_original_formula_sum 'C28 H28 Br3 N6 O3 P1 Pd1'
_cod_database_code 7023577

loop_
_symmetry_equiv_pos_as_xyz
'x, y, z'
'-x, y+1/2, -z'

loop_
_atom_site_label
_atom_site_type_symbol
_atom_site_fract_x
_atom_site_fract_y
_atom_site_fract_z
_atom_site_U_iso_or_equiv
_atom_site_adp_type
_atom_site_occupancy
_atom_site_symmetry_multiplicity
_atom_site_calc_flag
_atom_site_refinement_flags
Pd1 Pd 0.54028(5) 0.19120(2) 0.87021(4) 0.01222(11) Uani 1 1 d .
Br3 Br 0.78825(8) -0.09478(4) 0.46002(7) 0.02803(19) Uani 1 1 d .
P1 P 0.33492(17) 0.21217(9) 0.76842(15) 0.0165(4) Uani 1 1 d .
C70 C 0.3044(8) 0.2215(5) 0.6312(6) 0.029(2) Uani 1 1 d .
H70B H 0.3544 0.2586 0.6230 0.035 Uiso 1 1 calc R
H70A H 0.3371 0.1829 0.6079 0.035 Uiso 1 1 calc R
C71 C 0.1648(8) 0.2312(5) 0.5599(7) 0.035(2) Uani 1 1 d .
H71A H 0.1137 0.1949 0.5669 0.052 Uiso 1 1 calc R
H71C H 0.1590 0.2341 0.4885 0.052 Uiso 1 1 calc R
H71B H 0.1324 0.2709 0.5787 0.052 Uiso 1 1 calc R
C74 C 0.2320(8) 0.1466(4) 0.7778(7) 0.0268(17) Uani 1 1 d .
H74A H 0.1450 0.1529 0.7256 0.032 Uiso 1 1 calc R
H74B H 0.2653 0.1055 0.7628 0.032 Uiso 1 1 calc R
C75 C 0.2252(10) 0.1432(5) 0.8827(7) 0.036(2) Uani 1 1 d .
H75C H 0.3106 0.1497 0.9353 0.054 Uiso 1 1 calc R
H75B H 0.1930 0.1010 0.8922 0.054 Uiso 1 1 calc R
H75A H 0.1676 0.1766 0.8890 0.054 Uiso 1 1 calc R
C72 C 0.2749(8) 0.2849(4) 0.8088(7) 0.0270(18) Uani 1 1 d .
H72A H 0.1862 0.2932 0.7611 0.032 Uiso 1 1 calc R
H72B H 0.2744 0.2786 0.8786 0.032 Uiso 1 1 calc R
C73 C 0.3550(7) 0.3400(4) 0.8090(8) 0.034(2) Uani 1 1 d .
H73A H 0.4266 0.3424 0.8755 0.051 Uiso 1 1 calc R
H73B H 0.3042 0.3794 0.7979 0.051 Uiso 1 1 calc R
H73C H 0.3879 0.3351 0.7539 0.051 Uiso 1 1 calc R
C1 C 0.7098(6) 0.1139(3) 0.8243(5) 0.0110(12) Uiso 1 1 d .
N21 N 0.7388(5) 0.0763(3) 0.7538(4) 0.0112(11) Uani 1 1 d .
N22 N 0.8496(5) 0.0446(3) 0.7655(5) 0.0161(12) Uani 1 1 d .
C21 C 0.9234(6) 0.0290(3) 0.8585(5) 0.0119(13) Uani 1 1 d .
H21 H 0.9003 0.0408 0.9147 0.014 Uiso 1 1 calc R
C22 C 1.0405(6) -0.0063(3) 0.8775(5) 0.0117(13) Uani 1 1 d .
C23 C 1.0914(7) -0.0163(4) 0.8011(6) 0.0167(14) Uani 1 1 d .
C24 C 1.2043(7) -0.0495(4) 0.8254(5) 0.0199(16) Uani 1 1 d .
H24 H 1.2376 -0.0574 0.7734 0.024 Uiso 1 1 calc R
C25 C 1.2698(7) -0.0716(4) 0.9240(6) 0.0184(15) Uani 1 1 d .
H25 H 1.3472 -0.0947 0.9397 0.022 Uiso 1 1 calc R
C26 C 1.2217(7) -0.0596(4) 1.0007(6) 0.0205(15) Uani 1 1 d .
C27 C 1.1058(7) -0.0294(3) 0.9763(5) 0.0161(14) Uani 1 1 d .
H27 H 1.0700 -0.0244 1.0274 0.019 Uiso 1 1 calc R
O2 O 1.0359(5) 0.0063(3) 0.7031(4) 0.0241(12) Uani 1 1 d .
H2 H 0.9564 0.0076 0.6864 0.036 Uiso 1 1 calc R
Br2 Br 1.30949(7) -0.08835(4) 1.13781(6) 0.02579(18) Uani 1 1 d .
N31 N 0.5912(5) 0.1385(3) 0.7743(5) 0.0138(12) Uani 1 1 d .
N32 N 0.5473(5) 0.1182(3) 0.6743(4) 0.0132(12) Uani 1 1 d .
C31 C 0.6336(6) 0.0824(3) 0.6608(5) 0.0145(14) Uani 1 1 d .
C32 C 0.6185(7) 0.0511(3) 0.5630(5) 0.0156(14) Uani 1 1 d .
C33 C 0.5177(7) 0.0700(3) 0.4731(5) 0.0143(13) Uani 1 1 d .
C35 C 0.5812(7) -0.0082(4) 0.3729(6) 0.0188(15) Uani 1 1 d .
H35 H 0.5725 -0.0274 0.3092 0.023 Uiso 1 1 calc R
C36 C 0.6775(7) -0.0271(4) 0.4648(6) 0.0186(15) Uani 1 1 d .
C37 C 0.6967(7) 0.0004(4) 0.5565(6) 0.0185(15) Uani 1 1 d .
H37 H 0.7634 -0.0146 0.6168 0.022 Uiso 1 1 calc R
O3 O 0.4330(5) 0.1163(3) 0.4727(4) 0.0211(11) Uani 1 1 d .
H3 H 0.4431 0.1257 0.5336 0.032 Uiso 1 1 calc R
N11 N 0.7861(6) 0.1250(3) 0.9216(5) 0.0148(12) Uani 1 1 d .
N12 N 0.7210(6) 0.1674(3) 0.9609(5) 0.0140(12) Uani 1 1 d .
C11 C 0.7808(6) 0.1866(4) 1.0556(5) 0.0157(13) Uani 1 1 d .
H11 H 0.8649 0.1709 1.0913 0.019 Uiso 1 1 calc R
C12 C 0.7283(7) 0.2294(3) 1.1091(6) 0.0157(14) Uani 1 1 d .
C13 C 0.6008(6) 0.2546(3) 1.0693(6) 0.0147(14) Uani 1 1 d .
C14 C 0.5654(7) 0.2958(3) 1.1324(6) 0.0161(14) Uani 1 1 d .
H14 H 0.4803 0.3114 1.1086 0.019 Uiso 1 1 calc R
C15 C 0.6487(7) 0.3146(4) 1.2275(6) 0.0196(15) Uani 1 1 d .
H15 H 0.6216 0.3437 1.2675 0.024 Uiso 1 1 calc R
C16 C 0.7733(7) 0.2910(4) 1.2655(5) 0.0155(14) Uani 1 1 d .
C17 C 0.8098(7) 0.2483(4) 1.2060(6) 0.0185(15) Uani 1 1 d .
H17 H 0.8940 0.2314 1.2326 0.022 Uiso 1 1 calc R
O1 O 0.5107(5) 0.2393(3) 0.9813(4) 0.0192(11) Uani 1 1 d .
Br1 Br 0.89013(8) 0.31895(4) 1.39505(6) 0.02522(17) Uani 1 1 d .
Pd2 Pd 0.79865(5) 0.04319(2) 0.21417(4) 0.01112(11) Uani 1 1 d .
P2 P 1.00813(16) 0.02922(8) 0.31625(14) 0.0126(3) Uani 1 1 d .
C80 C 1.0457(7) 0.0328(4) 0.4537(5) 0.0190(15) Uani 1 1 d .
H80B H 1.0279 0.0768 0.4714 0.023 Uiso 1 1 calc R
H80A H 0.9875 0.0034 0.4706 0.023 Uiso 1 1 calc R
C81 C 1.1846(8) 0.0154(5) 0.5225(6) 0.0287(18) Uani 1 1 d .
H81A H 1.2038 -0.0281 0.5062 0.043 Uiso 1 1 calc R
H81B H 1.1947 0.0175 0.5950 0.043 Uiso 1 1 calc R
H81C H 1.2433 0.0458 0.5100 0.043 Uiso 1 1 calc R
C82 C 1.1039(8) 0.0929(4) 0.2910(7) 0.0227(16) Uani 1 1 d .
H82B H 1.0685 0.1350 0.2991 0.027 Uiso 1 1 calc R
H82A H 1.1924 0.0903 0.3423 0.027 Uiso 1 1 calc R
C83 C 1.1064(9) 0.0880(4) 0.1808(7) 0.0292(19) Uani 1 1 d .
H83A H 1.1546 0.0498 0.1762 0.044 Uiso 1 1 calc R
H83B H 1.1474 0.1263 0.1666 0.044 Uiso 1 1 calc R
H83C H 1.0189 0.0849 0.1302 0.044 Uiso 1 1 calc R
C84 C 1.0746(7) -0.0457(4) 0.2908(6) 0.0189(15) Uani 1 1 d .
H84B H 1.0577 -0.0482 0.2163 0.023 Uiso 1 1 calc R
H84A H 1.1683 -0.0449 0.3280 0.023 Uiso 1 1 calc R
C85 C 1.0218(10) -0.1053(4) 0.3221(7) 0.035(2) Uani 1 1 d .
H85B H 1.0359 -0.1029 0.3954 0.053 Uiso 1 1 calc R
H85A H 1.0652 -0.1432 0.3095 0.053 Uiso 1 1 calc R
H85C H 0.9300 -0.1085 0.2816 0.053 Uiso 1 1 calc R
C2 C 0.6287(6) 0.1261(3) 0.2503(5) 0.0106(12) Uani 1 1 d .
N52 N 0.4903(5) 0.1991(3) 0.3077(4) 0.0107(11) Uani 1 1 d .
C53 C 0.2557(7) 0.2616(3) 0.2871(6) 0.0165(14) Uani 1 1 d .
N61 N 0.7515(5) 0.1052(3) 0.3010(4) 0.0120(11) Uani 1 1 d .
N62 N 0.7990(5) 0.1302(3) 0.3975(4) 0.0104(11) Uani 1 1 d .
C62 C 0.7281(6) 0.2034(3) 0.5028(5) 0.0141(14) Uani 1 1 d .
C63 C 0.8214(6) 0.1808(3) 0.5972(5) 0.0136(13) Uani 1 1 d .
C64 C 0.8421(7) 0.2060(3) 0.6964(5) 0.0141(13) Uiso 1 1 d .
H64 H 0.9038 0.1901 0.7587 0.017 Uiso 1 1 calc R
O6 O 0.9007(5) 0.1313(2) 0.6013(4) 0.0144(10) Uani 1 1 d .
H6 H 0.8910 0.1201 0.5412 0.022 Uiso 1 1 calc R
N41 N 0.5515(5) 0.1090(3) 0.1587(4) 0.0115(11) Uiso 1 1 d .
N42 N 0.6165(5) 0.0657(3) 0.1214(5) 0.0131(11) Uani 1 1 d .
C41 C 0.5599(6) 0.0455(4) 0.0275(5) 0.0155(13) Uani 1 1 d .
H41 H 0.4758 0.0606 -0.0099 0.019 Uiso 1 1 calc R
C42 C 0.6154(6) 0.0016(4) -0.0243(5) 0.0147(14) Uani 1 1 d .
C43 C 0.7331(7) -0.0276(4) 0.0198(6) 0.0180(15) Uani 1 1 d .
C45 C 0.6984(7) -0.0832(4) -0.1418(6) 0.0217(16) Uani 1 1 d .
H45 H 0.7249 -0.1127 -0.1815 0.026 Uiso 1 1 calc R
C46 C 0.5841(7) -0.0504(4) -0.1863(6) 0.0166(14) Uani 1 1 d .
C47 C 0.5417(7) -0.0102(3) -0.1310(6) 0.0157(14) Uani 1 1 d .
H47 H 0.4618 0.0107 -0.1631 0.019 Uiso 1 1 calc R
O4 O 0.8217(5) -0.0189(3) 0.1146(4) 0.0196(11) Uani 1 1 d .
Br4 Br 0.48856(8) -0.06215(4) -0.33007(6) 0.02247(16) Uani 1 1 d .
C34 C 0.4972(7) 0.0408(4) 0.3783(5) 0.0163(13) Uani 1 1 d .
H34 H 0.4278 0.0537 0.3182 0.020 Uiso 1 1 calc R
C44 C 0.7730(7) -0.0731(4) -0.0405(6) 0.0202(16) Uani 1 1 d .
H44 H 0.8510 -0.0959 -0.0098 0.024 Uiso 1 1 calc R
N51 N 0.6037(5) 0.1682(3) 0.3169(4) 0.0129(11) Uani 1 1 d .
C61 C 0.7117(6) 0.1694(3) 0.4077(5) 0.0120(13) Uani 1 1 d .
C51 C 0.4057(7) 0.2039(3) 0.2178(6) 0.0167(14) Uani 1 1 d .
H51 H 0.4187 0.1854 0.1605 0.020 Uiso 1 1 calc R
C52 C 0.2865(6) 0.2388(3) 0.2042(5) 0.0115(13) Uani 1 1 d .
C57 C 0.2018(7) 0.2492(4) 0.1041(5) 0.0176(15) Uani 1 1 d .
H57 H 0.2208 0.2336 0.0478 0.021 Uiso 1 1 calc R
C56 C 0.0897(7) 0.2824(3) 0.0866(6) 0.0194(15) Uani 1 1 d .
C55 C 0.0612(7) 0.3079(4) 0.1646(7) 0.0240(17) Uani 1 1 d .
H55 H -0.0159 0.3307 0.1522 0.029 Uiso 1 1 calc R
Br5 Br -0.02591(8) 0.29442(4) -0.05135(7) 0.0315(2) Uani 1 1 d .
C54 C 0.1515(8) 0.2986(4) 0.2642(6) 0.0241(17) Uani 1 1 d .
H54 H 0.1382 0.3200 0.3192 0.029 Uiso 1 1 calc R
C67 C 0.6561(6) 0.2571(3) 0.5057(5) 0.0153(14) Uani 1 1 d .
H67 H 0.5964 0.2742 0.4434 0.018 Uiso 1 1 calc R
C66 C 0.6706(7) 0.2855(3) 0.5981(5) 0.0139(13) Uiso 1 1 d .
C65 C 0.7539(7) 0.2606(4) 0.6896(5) 0.0180(15) Uani 1 1 d .
H65 H 0.7554 0.2793 0.7519 0.022 Uiso 1 1 calc R
Br6 Br 0.57283(8) 0.36014(4) 0.59699(6) 0.02529(18) Uani 1 1 d .
O5 O 0.3325(6) 0.2521(3) 0.3866(4) 0.0286(14) Uani 1 1 d .
H5 H 0.3104 0.2184 0.4083 0.043 Uiso 1 1 calc R

loop_
_atom_site_aniso_label
_atom_site_aniso_U_11
_atom_site_aniso_U_22
_atom_site_aniso_U_33
_atom_site_aniso_U_23
_atom_site_aniso_U_13
_atom_site_aniso_U_12
Pd1 0.0077(2) 0.0140(2) 0.0139(2) 0.00056(19) 0.00276(18) 0.00194(19)
Br3 0.0229(4) 0.0301(4) 0.0303(4) -0.0129(4) 0.0090(3) 0.0021(3)
P1 0.0096(8) 0.0191(9) 0.0188(9) 0.0008(7) 0.0032(7) 0.0032(7)
C70 0.020(4) 0.044(5) 0.019(4) 0.015(4) 0.004(3) 0.023(4)
C71 0.020(4) 0.052(6) 0.019(4) 0.008(4) -0.008(3) -0.003(4)
C74 0.025(4) 0.025(4) 0.029(4) -0.002(3) 0.007(3) -0.002(3)
C75 0.042(5) 0.033(5) 0.035(5) 0.002(4) 0.016(4) -0.016(4)
C72 0.020(4) 0.025(4) 0.029(4) 0.003(3) 0.002(3) 0.015(3)
C73 0.012(4) 0.037(5) 0.044(5) 0.036(4) 0.001(4) 0.001(3)
N21 0.009(3) 0.011(3) 0.010(3) -0.002(2) -0.001(2) 0.002(2)
N22 0.012(3) 0.016(3) 0.023(3) -0.003(3) 0.010(2) -0.002(2)
C21 0.014(3) 0.010(3) 0.012(3) 0.002(2) 0.006(3) 0.001(2)
C22 0.007(3) 0.010(3) 0.014(3) 0.003(2) -0.001(2) 0.001(2)
C23 0.009(3) 0.021(4) 0.017(3) 0.003(3) 0.001(3) 0.004(3)
C24 0.022(4) 0.029(4) 0.011(3) 0.004(3) 0.007(3) 0.015(3)
C25 0.012(3) 0.020(4) 0.019(4) 0.000(3) 0.001(3) 0.005(3)
C26 0.020(4) 0.023(4) 0.014(3) -0.006(3) 0.001(3) 0.001(3)
C27 0.022(4) 0.014(3) 0.010(3) -0.007(3) 0.002(3) 0.008(3)
O2 0.021(3) 0.033(3) 0.017(3) 0.005(2) 0.005(2) 0.010(2)
Br2 0.0179(4) 0.0335(4) 0.0183(4) 0.0042(3) -0.0021(3) 0.0062(3)
N31 0.011(3) 0.014(3) 0.014(3) -0.004(2) 0.002(2) 0.000(2)
N32 0.013(3) 0.016(3) 0.006(3) 0.002(2) -0.002(2) -0.004(2)
C31 0.010(3) 0.017(3) 0.012(3) 0.006(3) 0.000(3) 0.002(3)
C32 0.014(3) 0.013(3) 0.017(3) -0.001(3) 0.003(3) -0.003(3)
C33 0.014(3) 0.015(3) 0.012(3) -0.002(3) 0.004(3) -0.002(3)
C35 0.017(3) 0.023(4) 0.014(3) -0.005(3) 0.002(3) -0.007(3)
C36 0.015(3) 0.021(4) 0.022(4) -0.002(3) 0.010(3) -0.005(3)
C37 0.018(4) 0.024(4) 0.012(3) 0.002(3) 0.004(3) -0.002(3)
O3 0.020(3) 0.019(3) 0.016(3) 0.004(2) -0.002(2) 0.002(2)
N11 0.015(3) 0.010(3) 0.020(3) 0.002(2) 0.007(2) 0.006(2)
N12 0.017(3) 0.013(3) 0.014(3) 0.002(2) 0.008(2) 0.001(2)
C11 0.006(3) 0.019(3) 0.021(3) -0.001(3) 0.004(3) 0.003(3)
C12 0.017(3) 0.013(3) 0.017(3) 0.000(3) 0.007(3) 0.003(3)
C13 0.009(3) 0.013(3) 0.024(4) 0.004(3) 0.008(3) 0.003(2)
C14 0.013(3) 0.014(3) 0.025(4) 0.000(3) 0.010(3) -0.001(3)
C15 0.023(4) 0.020(4) 0.019(4) -0.003(3) 0.012(3) 0.001(3)
C16 0.016(3) 0.017(3) 0.012(3) -0.002(3) 0.005(3) 0.000(3)
C17 0.014(3) 0.021(4) 0.024(4) 0.005(3) 0.012(3) 0.002(3)
O1 0.013(2) 0.024(3) 0.020(3) -0.005(2) 0.005(2) 0.006(2)
Br1 0.0225(4) 0.0307(4) 0.0199(4) -0.0090(3) 0.0050(3) -0.0001(3)
Pd2 0.0075(2) 0.0113(2) 0.0131(2) -0.00129(19) 0.00229(18) 0.00042(18)
P2 0.0076(7) 0.0134(9) 0.0150(8) -0.0003(6) 0.0020(6) 0.0018(6)
C80 0.017(3) 0.031(4) 0.007(3) 0.000(3) 0.002(3) 0.007(3)
C81 0.028(4) 0.035(5) 0.024(4) 0.007(4) 0.009(4) 0.006(4)
C82 0.021(4) 0.019(4) 0.029(4) 0.000(3) 0.011(3) -0.002(3)
C83 0.031(5) 0.022(4) 0.036(5) -0.002(4) 0.014(4) -0.008(3)
C84 0.013(3) 0.019(4) 0.023(4) -0.005(3) 0.006(3) -0.001(3)
C85 0.058(6) 0.018(4) 0.033(5) -0.008(4) 0.021(5) -0.018(4)
C2 0.005(3) 0.010(3) 0.015(3) 0.004(2) 0.001(2) -0.001(2)
N52 0.006(2) 0.011(3) 0.014(3) -0.002(2) 0.001(2) 0.001(2)
C53 0.020(4) 0.014(3) 0.016(3) 0.006(3) 0.007(3) 0.003(3)
N61 0.009(3) 0.013(3) 0.012(3) 0.004(2) 0.002(2) 0.002(2)
N62 0.008(3) 0.012(3) 0.010(3) 0.000(2) 0.002(2) 0.001(2)
C62 0.008(3) 0.018(4) 0.018(3) 0.004(3) 0.007(3) 0.005(2)
C63 0.010(3) 0.010(3) 0.017(3) -0.002(3) 0.000(3) -0.002(2)
O6 0.009(2) 0.014(2) 0.018(3) 0.0036(19) 0.0029(19) 0.0068(18)
N42 0.014(3) 0.009(3) 0.017(3) -0.003(2) 0.007(2) -0.002(2)
C41 0.010(3) 0.017(3) 0.015(3) 0.001(3) 0.001(3) 0.003(3)
C42 0.013(3) 0.018(3) 0.015(3) 0.005(3) 0.008(3) 0.000(3)
C43 0.013(3) 0.023(4) 0.021(4) 0.006(3) 0.009(3) 0.003(3)
C45 0.023(4) 0.022(4) 0.024(4) -0.010(3) 0.013(3) -0.007(3)
C46 0.009(3) 0.017(4) 0.019(3) 0.001(3) 0.000(3) -0.009(3)
C47 0.014(3) 0.011(3) 0.019(4) -0.002(3) 0.004(3) -0.005(3)
O4 0.011(2) 0.022(3) 0.022(3) -0.009(2) 0.002(2) 0.005(2)
Br4 0.0304(4) 0.0219(4) 0.0147(3) -0.0016(3) 0.0080(3) -0.0072(3)
C34 0.024(4) 0.013(3) 0.014(3) 0.002(3) 0.009(3) -0.003(3)
C44 0.016(3) 0.026(4) 0.021(4) -0.004(3) 0.009(3) 0.006(3)
N51 0.005(2) 0.014(3) 0.013(3) 0.004(2) -0.004(2) 0.004(2)
C61 0.008(3) 0.013(3) 0.014(3) 0.002(2) 0.002(2) 0.001(2)
C51 0.021(4) 0.010(3) 0.019(3) -0.002(3) 0.007(3) 0.001(3)
C52 0.012(3) 0.012(3) 0.009(3) -0.001(2) 0.003(2) -0.003(2)
C57 0.016(3) 0.018(4) 0.013(3) -0.006(3) -0.002(3) -0.001(3)
C56 0.015(3) 0.013(3) 0.020(4) 0.004(3) -0.006(3) 0.000(3)
C55 0.013(3) 0.018(4) 0.042(5) 0.009(3) 0.011(3) 0.003(3)
Br5 0.0217(4) 0.0296(4) 0.0267(4) 0.0023(3) -0.0101(3) 0.0027(3)
C54 0.039(5) 0.011(3) 0.013(3) 0.001(3) -0.002(3) 0.011(3)
C67 0.011(3) 0.017(3) 0.013(3) 0.003(3) -0.001(3) 0.004(3)
C65 0.020(4) 0.022(4) 0.007(3) -0.003(3) 0.001(3) 0.000(3)
Br6 0.0244(4) 0.0291(4) 0.0176(4) -0.0058(3) 0.0024(3) 0.0113(3)
O5 0.029(3) 0.044(4) 0.016(3) 0.010(3) 0.013(2) 0.013(3)

loop_
_atom_type_symbol
_atom_type_description
_atom_type_scat_dispersion_real
_atom_type_scat_dispersion_imag
_atom_type_scat_source
C C 0.0033 0.0016 'International Tables Vol C Tables 4.2.6.8 and 6.1.1.4'
H H 0.0000 0.0000 'International Tables Vol C Tables 4.2.6.8 and 6.1.1.4'
N N 0.0061 0.0033 'International Tables Vol C Tables 4.2.6.8 and 6.1.1.4'
O O 0.0106 0.0060 'International Tables Vol C Tables 4.2.6.8 and 6.1.1.4'
P P 0.1023 0.0942 'International Tables Vol C Tables 4.2.6.8 and 6.1.1.4'
Br Br -0.2901 2.4595 'International Tables Vol C Tables 4.2.6.8 and 6.1.1.4'
Pd Pd -0.9988 1.0072 'International Tables Vol C Tables 4.2.6.8 and 6.1.1.4'

loop_
_geom_angle_atom_site_label_1
_geom_angle_atom_site_label_2
_geom_angle_atom_site_label_3
_geom_angle
N31 Pd1 O1 172.1(2)
N31 Pd1 N12 79.0(2)
O1 Pd1 N12 93.3(2)
N31 Pd1 P1 99.71(17)
O1 Pd1 P1 87.87(16)
N12 Pd1 P1 176.90(18)
C74 P1 C70 106.2(4)
C74 P1 C72 106.1(4)
C70 P1 C72 106.8(4)
C74 P1 Pd1 109.8(3)
C70 P1 Pd1 115.3(3)
C72 P1 Pd1 112.0(3)
C71 C70 P1 116.2(6)
C71 C70 H70B 108.2
P1 C70 H70B 108.2
C71 C70 H70A 108.2
P1 C70 H70A 108.2
H70B C70 H70A 107.4
C70 C71 H71A 109.5
C70 C71 H71C 109.5
H71A C71 H71C 109.5
C70 C71 H71B 109.5
H71A C71 H71B 109.5
H71C C71 H71B 109.5
C75 C74 P1 111.9(6)
C75 C74 H74A 109.2
P1 C74 H74A 109.2
C75 C74 H74B 109.2
P1 C74 H74B 109.2
H74A C74 H74B 107.9
C74 C75 H75C 109.5
C74 C75 H75B 109.5
H75C C75 H75B 109.5
C74 C75 H75A 109.5
H75C C75 H75A 109.5
H75B C75 H75A 109.5
C73 C72 P1 110.6(6)
C73 C72 H72A 109.5
P1 C72 H72A 109.5
C73 C72 H72B 109.5
P1 C72 H72B 109.5
H72A C72 H72B 108.1
C72 C73 H73A 109.5
C72 C73 H73B 109.5
H73A C73 H73B 109.5
C72 C73 H73C 109.5
H73A C73 H73C 109.5
H73B C73 H73C 109.5
N11 C1 N31 126.8(6)
N11 C1 N21 126.1(6)
N31 C1 N21 107.1(6)
N22 N21 C1 129.3(6)
N22 N21 C31 125.0(6)
C1 N21 C31 105.4(5)
C21 N22 N21 117.1(6)
N22 C21 C22 120.7(6)
N22 C21 H21 119.6
C22 C21 H21 119.6
C27 C22 C23 119.4(6)
C27 C22 C21 117.8(6)
C23 C22 C21 122.7(6)
O2 C23 C24 117.2(7)
O2 C23 C22 123.4(6)
C24 C23 C22 119.4(6)
C23 C24 C25 121.0(7)
C23 C24 H24 119.5
C25 C24 H24 119.5
C24 C25 C26 119.6(7)
C24 C25 H25 120.2
C26 C25 H25 120.2
C27 C26 C25 119.9(7)
C27 C26 Br2 118.9(6)
C25 C26 Br2 121.0(6)
C26 C27 C22 120.5(7)
C26 C27 H27 119.8
C22 C27 H27 119.8
C23 O2 H2 109.5
C1 N31 N32 108.8(6)
C1 N31 Pd1 109.9(4)
N32 N31 Pd1 141.4(5)
C31 N32 N31 108.9(5)
N32 C31 N21 109.8(6)
N32 C31 C32 124.1(6)
N21 C31 C32 126.0(6)
C33 C32 C37 118.2(7)
C33 C32 C31 119.0(6)
C37 C32 C31 122.6(6)
O3 C33 C34 116.1(6)
O3 C33 C32 122.5(6)
C34 C33 C32 121.4(7)
C36 C35 C34 117.5(7)
C36 C35 H35 121.2
C34 C35 H35 121.2
C37 C36 C35 123.4(7)
C37 C36 Br3 118.4(6)
C35 C36 Br3 118.2(6)
C36 C37 C32 120.1(7)
C36 C37 H37 120.0
C32 C37 H37 120.0
C33 O3 H3 109.5
C1 N11 N12 106.2(5)
C11 N12 N11 116.6(6)
C11 N12 Pd1 125.5(5)
N11 N12 Pd1 117.9(4)
N12 C11 C12 124.4(6)
N12 C11 H11 117.8
C12 C11 H11 117.8
C17 C12 C11 116.0(6)
C17 C12 C13 118.7(7)
C11 C12 C13 125.2(7)
O1 C13 C14 116.1(6)
O1 C13 C12 126.2(7)
C14 C13 C12 117.5(7)
C15 C14 C13 122.6(7)
C15 C14 H14 118.7
C13 C14 H14 118.7
C14 C15 C16 119.8(7)
C14 C15 H15 120.1
C16 C15 H15 120.1
C17 C16 C15 118.9(7)
C17 C16 Br1 121.2(5)
C15 C16 Br1 119.9(5)
C12 C17 C16 122.4(7)
C12 C17 H17 118.8
C16 C17 H17 118.8
C13 O1 Pd1 124.2(4)
N61 Pd2 O4 172.4(2)
N61 Pd2 N42 78.6(2)
O4 Pd2 N42 93.9(2)
N61 Pd2 P2 98.76(17)
O4 Pd2 P2 88.82(15)
N42 Pd2 P2 173.83(17)
C80 P2 C84 107.1(4)
C80 P2 C82 104.8(4)
C84 P2 C82 105.5(4)
C80 P2 Pd2 115.9(2)
C84 P2 Pd2 113.1(2)
C82 P2 Pd2 109.7(3)
C81 C80 P2 115.6(5)
C81 C80 H80B 108.4
P2 C80 H80B 108.4
C81 C80 H80A 108.4
P2 C80 H80A 108.4
H80B C80 H80A 107.4
C80 C81 H81A 109.5
C80 C81 H81B 109.5
H81A C81 H81B 109.5
C80 C81 H81C 109.5
H81A C81 H81C 109.5
H81B C81 H81C 109.5
C83 C82 P2 112.1(6)
C83 C82 H82B 109.2
P2 C82 H82B 109.2
C83 C82 H82A 109.2
P2 C82 H82A 109.2
H82B C82 H82A 107.9
C82 C83 H83A 109.5
C82 C83 H83B 109.5
H83A C83 H83B 109.5
C82 C83 H83C 109.5
H83A C83 H83C 109.5
H83B C83 H83C 109.5
C85 C84 P2 114.3(6)
C85 C84 H84B 108.7
P2 C84 H84B 108.7
C85 C84 H84A 108.7
P2 C84 H84A 108.7
H84B C84 H84A 107.6
C84 C85 H85B 109.5
C84 C85 H85A 109.5
H85B C85 H85A 109.5
C84 C85 H85C 109.5
H85B C85 H85C 109.5
H85A C85 H85C 109.5
N41 C2 N61 126.7(6)
N41 C2 N51 127.4(6)
N61 C2 N51 105.9(6)
C51 N52 N51 116.9(6)
C54 C53 O5 119.9(7)
C54 C53 C52 117.4(7)
O5 C53 C52 122.5(7)
N62 N61 C2 109.8(5)
N62 N61 Pd2 140.0(4)
C2 N61 Pd2 110.0(5)
C61 N62 N61 108.1(5)
C67 C62 C63 118.4(6)
C67 C62 C61 122.8(6)
C63 C62 C61 118.8(6)
O6 C63 C64 112.1(6)
O6 C63 C62 122.6(6)
C64 C63 C62 125.3(6)
C63 C64 C65 111.0(6)
C63 C64 H64 124.5
C65 C64 H64 124.5
C63 O6 H6 109.5
C2 N41 N42 107.2(5)
C41 N42 N41 117.6(6)
C41 N42 Pd2 124.8(5)
N41 N42 Pd2 117.5(4)
N42 C41 C42 124.8(6)
N42 C41 H41 117.6
C42 C41 H41 117.6
C43 C42 C47 118.5(7)
C43 C42 C41 125.4(7)
C47 C42 C41 116.1(6)
O4 C43 C42 128.3(7)
O4 C43 C44 112.6(6)
C42 C43 C44 119.0(7)
C44 C45 C46 120.0(7)
C44 C45 H45 120.0
C46 C45 H45 120.0
C47 C46 C45 121.4(7)
C47 C46 Br4 120.3(6)
C45 C46 Br4 118.4(6)
C46 C47 C42 120.9(7)
C46 C47 H47 119.5
C42 C47 H47 119.5
C43 O4 Pd2 122.4(4)
C33 C34 C35 119.2(7)
C33 C34 H34 120.4
C35 C34 H34 120.4
C45 C44 C43 119.9(7)
C45 C44 H44 120.0
C43 C44 H44 120.0
C2 N51 C61 107.3(5)
C2 N51 N52 129.9(5)
C61 N51 N52 122.3(6)
N62 C61 N51 108.8(6)
N62 C61 C62 123.4(6)
N51 C61 C62 127.7(6)
N52 C51 C52 118.6(6)
N52 C51 H51 120.7
C52 C51 H51 120.7
C57 C52 C53 119.3(7)
C57 C52 C51 117.3(6)
C53 C52 C51 123.4(6)
C56 C57 C52 119.9(7)
C56 C57 H57 120.1
C52 C57 H57 120.1
C55 C56 C57 122.0(7)
C55 C56 Br5 119.2(6)
C57 C56 Br5 118.8(6)
C56 C55 C54 116.4(7)
C56 C55 H55 121.8
C54 C55 H55 121.8
C53 C54 C55 124.4(8)
C53 C54 H54 117.8
C55 C54 H54 117.8
C66 C67 C62 120.5(6)
C66 C67 H67 119.7
C62 C67 H67 119.7
C65 C66 C67 120.8(7)
C65 C66 Br6 120.5(5)
C67 C66 Br6 118.6(5)
C66 C65 C64 123.7(6)
C66 C65 H65 118.2
C64 C65 H65 118.2
C53 O5 H5 109.5

loop_
_geom_bond_atom_site_label_1
_geom_bond_atom_site_label_2
_geom_bond_distance
Pd1 N31 1.980(6)
Pd1 O1 1.982(5)
Pd1 N12 2.021(6)
Pd1 P1 2.2651(19)
Br3 C36 1.903(8)
P1 C74 1.831(9)
P1 C70 1.832(8)
P1 C72 1.834(8)
C70 C71 1.532(11)
C70 H70B 0.9900
C70 H70A 0.9900
C71 H71A 0.9800
C71 H71C 0.9800
C71 H71B 0.9800
C74 C75 1.502(12)
C74 H74A 0.9900
C74 H74B 0.9900
C75 H75C 0.9800
C75 H75B 0.9800
C75 H75A 0.9800
C72 C73 1.461(12)
C72 H72A 0.9900
C72 H72B 0.9900
C73 H73A 0.9800
C73 H73B 0.9800
C73 H73C 0.9800
C1 N11 1.332(9)
C1 N31 1.358(9)
C1 N21 1.393(9)
N21 N22 1.369(8)
N21 C31 1.403(8)
N22 C21 1.299(9)
C21 C22 1.449(9)
C21 H21 0.9500
C22 C27 1.389(9)
C22 C23 1.406(10)
C23 O2 1.363(9)
C23 C24 1.377(10)
C24 C25 1.380(10)
C24 H24 0.9500
C25 C26 1.395(11)
C25 H25 0.9500
C26 C27 1.375(10)
C26 Br2 1.900(8)
C27 H27 0.9500
O2 H2 0.8400
N31 N32 1.367(8)
N32 C31 1.296(9)
C31 C32 1.470(10)
C32 C33 1.402(10)
C32 C37 1.402(10)
C33 O3 1.359(9)
C33 C34 1.400(10)
C35 C36 1.396(10)
C35 C34 1.414(11)
C35 H35 0.9500
C36 C37 1.348(11)
C37 H37 0.9500
O3 H3 0.8400
N11 N12 1.389(8)
N12 C11 1.306(9)
C11 C12 1.429(10)
C11 H11 0.9500
C12 C17 1.381(11)
C12 C13 1.436(9)
C13 O1 1.311(9)
C13 C14 1.394(10)
C14 C15 1.370(11)
C14 H14 0.9500
C15 C16 1.396(10)
C15 H15 0.9500
C16 C17 1.384(10)
C16 Br1 1.893(7)
C17 H17 0.9500
Pd2 N61 1.980(6)
Pd2 O4 1.990(5)
Pd2 N42 2.035(6)
Pd2 P2 2.2797(18)
P2 C80 1.812(7)
P2 C84 1.824(8)
P2 C82 1.829(8)
C80 C81 1.547(10)
C80 H80B 0.9900
C80 H80A 0.9900
C81 H81A 0.9800
C81 H81B 0.9800
C81 H81C 0.9800
C82 C83 1.559(12)
C82 H82B 0.9900
C82 H82A 0.9900
C83 H83A 0.9800
C83 H83B 0.9800
C83 H83C 0.9800
C84 C85 1.513(11)
C84 H84B 0.9900
C84 H84A 0.9900
C85 H85B 0.9800
C85 H85A 0.9800
C85 H85C 0.9800
C2 N41 1.303(9)
C2 N61 1.372(8)
C2 N51 1.384(9)
N52 C51 1.269(9)
N52 N51 1.397(8)
C53 C54 1.341(11)
C53 O5 1.353(9)
C53 C52 1.414(10)
N61 N62 1.359(8)
N62 C61 1.329(8)
C62 C67 1.392(9)
C62 C63 1.428(9)
C62 C61 1.458(10)
C63 O6 1.354(8)
C63 C64 1.421(10)
C64 C65 1.493(10)
C64 H64 0.9500
O6 H6 0.8400
N41 N42 1.384(8)
N42 C41 1.299(9)
C41 C42 1.448(10)
C41 H41 0.9500
C42 C43 1.380(10)
C42 C47 1.435(10)
C43 O4 1.344(9)
C43 C44 1.451(10)
C45 C44 1.369(11)
C45 C46 1.385(11)
C45 H45 0.9500
C46 C47 1.345(11)
C46 Br4 1.912(7)
C47 H47 0.9500
C34 H34 0.9500
C44 H44 0.9500
N51 C61 1.395(8)
C51 C52 1.479(10)
C51 H51 0.9500
C52 C57 1.387(9)
C57 C56 1.382(11)
C57 H57 0.9500
C56 C55 1.357(12)
C56 Br5 1.902(7)
C55 C54 1.400(11)
C55 H55 0.9500
C54 H54 0.9500
C67 C66 1.378(10)
C67 H67 0.9500
C66 C65 1.377(10)
C66 Br6 1.904(7)
C65 H65 0.9500
O5 H5 0.8400

loop_
_geom_torsion_atom_site_label_1
_geom_torsion_atom_site_label_2
_geom_torsion_atom_site_label_3
_geom_torsion_atom_site_label_4
_geom_torsion
N31 Pd1 P1 C74 85.7(4)
O1 Pd1 P1 C74 -92.2(4)
N12 Pd1 P1 C74 21(3)
N31 Pd1 P1 C70 -34.2(4)
O1 Pd1 P1 C70 147.9(4)
N12 Pd1 P1 C70 -99(3)
N31 Pd1 P1 C72 -156.7(4)
O1 Pd1 P1 C72 25.4(4)
N12 Pd1 P1 C72 138(3)
C74 P1 C70 C71 54.2(9)
C72 P1 C70 C71 -58.8(9)
Pd1 P1 C70 C71 176.1(6)
C70 P1 C74 C75 -167.3(6)
C72 P1 C74 C75 -53.9(7)
Pd1 P1 C74 C75 67.4(7)
C74 P1 C72 C73 177.1(6)
C70 P1 C72 C73 -69.8(7)
Pd1 P1 C72 C73 57.3(6)
N11 C1 N21 N22 -2.4(11)
N31 C1 N21 N22 175.8(6)
N11 C1 N21 C31 -176.1(7)
N31 C1 N21 C31 2.0(7)
C1 N21 N22 C21 24.6(10)
C31 N21 N22 C21 -162.7(6)
N21 N22 C21 C22 178.1(6)
N22 C21 C22 C27 -171.0(7)
N22 C21 C22 C23 10.7(10)
C27 C22 C23 O2 -178.0(7)
C21 C22 C23 O2 0.2(11)
C27 C22 C23 C24 0.8(11)
C21 C22 C23 C24 179.0(7)
O2 C23 C24 C25 177.0(7)
C22 C23 C24 C25 -1.8(12)
C23 C24 C25 C26 -0.5(12)
C24 C25 C26 C27 3.9(12)
C24 C25 C26 Br2 -179.4(6)
C25 C26 C27 C22 -5.0(11)
Br2 C26 C27 C22 178.3(5)
C23 C22 C27 C26 2.6(11)
C21 C22 C27 C26 -175.7(7)
N11 C1 N31 N32 176.9(7)
N21 C1 N31 N32 -1.3(7)
N11 C1 N31 Pd1 -3.2(9)
N21 C1 N31 Pd1 178.7(4)
O1 Pd1 N31 C1 -9(2)
N12 Pd1 N31 C1 4.1(5)
P1 Pd1 N31 C1 -173.0(4)
O1 Pd1 N31 N32 171.2(15)
N12 Pd1 N31 N32 -176.0(8)
P1 Pd1 N31 N32 6.9(8)
C1 N31 N32 C31 -0.1(8)
Pd1 N31 N32 C31 -180.0(6)
N31 N32 C31 N21 1.4(8)
N31 N32 C31 C32 178.8(6)
N22 N21 C31 N32 -176.3(6)
C1 N21 C31 N32 -2.2(7)
N22 N21 C31 C32 6.4(11)
C1 N21 C31 C32 -179.5(7)
N32 C31 C32 C33 13.3(11)
N21 C31 C32 C33 -169.8(7)
N32 C31 C32 C37 -163.1(7)
N21 C31 C32 C37 13.8(11)
C37 C32 C33 O3 176.6(7)
C31 C32 C33 O3 -0.1(10)
C37 C32 C33 C34 -2.0(11)
C31 C32 C33 C34 -178.6(7)
C34 C35 C36 C37 -2.6(11)
C34 C35 C36 Br3 178.1(5)
C35 C36 C37 C32 -0.4(12)
Br3 C36 C37 C32 178.9(5)
C33 C32 C37 C36 2.7(11)
C31 C32 C37 C36 179.2(7)
N31 C1 N11 N12 -0.9(9)
N21 C1 N11 N12 176.9(6)
C1 N11 N12 C11 -178.0(6)
C1 N11 N12 Pd1 4.8(7)
N31 Pd1 N12 C11 177.7(6)
O1 Pd1 N12 C11 -4.0(6)
P1 Pd1 N12 C11 -117(3)
N31 Pd1 N12 N11 -5.3(5)
O1 Pd1 N12 N11 173.0(5)
P1 Pd1 N12 N11 60(3)
N11 N12 C11 C12 -179.1(7)
Pd1 N12 C11 C12 -2.1(11)
N12 C11 C12 C17 -174.8(7)
N12 C11 C12 C13 3.7(12)
C17 C12 C13 O1 -176.7(7)
C11 C12 C13 O1 4.8(12)
C17 C12 C13 C14 -1.7(10)
C11 C12 C13 C14 179.8(7)
O1 C13 C14 C15 178.4(7)
C12 C13 C14 C15 2.8(11)
C13 C14 C15 C16 -1.8(12)
C14 C15 C16 C17 -0.5(11)
C14 C15 C16 Br1 178.0(6)
C11 C12 C17 C16 178.2(7)
C13 C12 C17 C16 -0.5(11)
C15 C16 C17 C12 1.6(11)
Br1 C16 C17 C12 -176.9(6)
C14 C13 O1 Pd1 171.7(5)
C12 C13 O1 Pd1 -13.2(10)
N31 Pd1 O1 C13 24(2)
N12 Pd1 O1 C13 11.2(6)
P1 Pd1 O1 C13 -171.6(6)
N61 Pd2 P2 C80 34.0(3)
O4 Pd2 P2 C80 -145.5(3)
N42 Pd2 P2 C80 98.3(16)
N61 Pd2 P2 C84 158.2(3)
O4 Pd2 P2 C84 -21.3(3)
N42 Pd2 P2 C84 -137.5(16)
N61 Pd2 P2 C82 -84.3(3)
O4 Pd2 P2 C82 96.2(3)
N42 Pd2 P2 C82 -20.0(16)
C84 P2 C80 C81 45.8(7)
C82 P2 C80 C81 -66.0(7)
Pd2 P2 C80 C81 173.1(5)
C80 P2 C82 C83 167.9(6)
C84 P2 C82 C83 55.1(7)
Pd2 P2 C82 C83 -67.0(6)
C80 P2 C84 C85 60.2(7)
C82 P2 C84 C85 171.4(6)
Pd2 P2 C84 C85 -68.7(6)
N41 C2 N61 N62 -175.9(6)
N51 C2 N61 N62 3.4(7)
N41 C2 N61 Pd2 -0.1(8)
N51 C2 N61 Pd2 179.2(4)
O4 Pd2 N61 N62 164.5(15)
N42 Pd2 N61 N62 174.0(7)
P2 Pd2 N61 N62 -11.6(7)
O4 Pd2 N61 C2 -9(2)
N42 Pd2 N61 C2 0.2(4)
P2 Pd2 N61 C2 174.5(4)
C2 N61 N62 C61 -3.3(7)
Pd2 N61 N62 C61 -177.1(6)
C67 C62 C63 O6 -176.3(6)
C61 C62 C63 O6 4.1(10)
C67 C62 C63 C64 4.4(10)
C61 C62 C63 C64 -175.2(7)
O6 C63 C64 C65 179.7(6)
C62 C63 C64 C65 -0.8(10)
N61 C2 N41 N42 -0.2(9)
N51 C2 N41 N42 -179.3(6)
C2 N41 N42 C41 -175.4(6)
C2 N41 N42 Pd2 0.4(7)
N61 Pd2 N42 C41 175.1(6)
O4 Pd2 N42 C41 -6.1(6)
P2 Pd2 N42 C41 109.9(16)
N61 Pd2 N42 N41 -0.3(5)
O4 Pd2 N42 N41 178.4(5)
P2 Pd2 N42 N41 -65.6(18)
N41 N42 C41 C42 178.3(6)
Pd2 N42 C41 C42 2.8(10)
N42 C41 C42 C43 3.6(12)
N42 C41 C42 C47 -174.5(7)
C47 C42 C43 O4 173.5(7)
C41 C42 C43 O4 -4.5(12)
C47 C42 C43 C44 -5.1(10)
C41 C42 C43 C44 176.8(7)
C44 C45 C46 C47 -2.5(11)
C44 C45 C46 Br4 176.1(6)
C45 C46 C47 C42 1.8(11)
Br4 C46 C47 C42 -176.8(5)
C43 C42 C47 C46 2.1(10)
C41 C42 C47 C46 -179.6(7)
C42 C43 O4 Pd2 -1.3(11)
C44 C43 O4 Pd2 177.5(5)
N61 Pd2 O4 C43 15(2)
N42 Pd2 O4 C43 5.3(6)
P2 Pd2 O4 C43 -169.2(6)
O3 C33 C34 C35 -179.6(6)
C32 C33 C34 C35 -1.0(11)
C36 C35 C34 C33 3.2(10)
C46 C45 C44 C43 -0.6(12)
O4 C43 C44 C45 -174.4(7)
C42 C43 C44 C45 4.5(11)
N41 C2 N51 C61 177.0(7)
N61 C2 N51 C61 -2.2(7)
N41 C2 N51 N52 5.1(11)
N61 C2 N51 N52 -174.1(6)
C51 N52 N51 C2 -20.4(10)
C51 N52 N51 C61 168.8(6)
N61 N62 C61 N51 1.8(7)
N61 N62 C61 C62 178.1(6)
C2 N51 C61 N62 0.3(7)
N52 N51 C61 N62 173.0(6)
C2 N51 C61 C62 -175.8(7)
N52 N51 C61 C62 -3.1(11)
C67 C62 C61 N62 161.1(7)
C63 C62 C61 N62 -19.4(10)
C67 C62 C61 N51 -23.4(11)
C63 C62 C61 N51 156.2(7)
N51 N52 C51 C52 -177.3(6)
C54 C53 C52 C57 -7.2(11)
O5 C53 C52 C57 178.7(7)
C54 C53 C52 C51 172.8(7)
O5 C53 C52 C51 -1.3(11)
N52 C51 C52 C57 173.3(7)
N52 C51 C52 C53 -6.7(10)
C53 C52 C57 C56 0.9(11)
C51 C52 C57 C56 -179.0(7)
C52 C57 C56 C55 2.8(12)
C52 C57 C56 Br5 -178.8(5)
C57 C56 C55 C54 -0.1(11)
Br5 C56 C55 C54 -178.6(6)
O5 C53 C54 C55 -175.3(8)
C52 C53 C54 C55 10.4(12)
C56 C55 C54 C53 -6.8(12)
C63 C62 C67 C66 -3.0(10)
C61 C62 C67 C66 176.6(7)
C62 C67 C66 C65 -1.8(11)
C62 C67 C66 Br6 178.3(5)
C67 C66 C65 C64 5.7(11)
Br6 C66 C65 C64 -174.4(5)
C63 C64 C65 C66 -4.2(10)
